data_1548945
loop_
_publ_author_name
'Giri, Sovan Sundar'
'Liu, Rai-Shung'

_publ_section_title
;
 Gold-catalyzed [4+3]- and [4+2]-annulations of 3-en-1-ynamides with
 isoxazoles <i>via</i> novel 6\p-electrocyclizations of 3-azahepta trienyl
 cations.
;
_journal_issue 11
_journal_name_full 'Chemical science'
_journal_page_first 2991
_journal_page_last 2995
_journal_paper_doi 10.1039/c8sc00232k
_journal_volume 9
_journal_year 2018
_chemical_formula_moiety 'C18 H22 N2 O3 S'
_chemical_formula_sum 'C18 H22 N2 O3 S'
_chemical_formula_weight 346.44
_space_group_IT_number 14
_space_group_name_Hall '-P 2ybc'
_space_group_name_H-M_alt 'P 1 21/c 1'
_symmetry_cell_setting monoclinic
_symmetry_space_group_name_Hall '-P 2ybc'
_symmetry_space_group_name_H-M 'P 1 21/c 1'
_atom_sites_solution_hydrogens geom
_atom_sites_solution_primary direct
_atom_sites_solution_secondary difmap
_audit_creation_method SHELXL-97
_audit_update_record
;
2017-12-06 deposited with the CCDC.
2018-02-19 downloaded from the CCDC.
;
_cell_angle_alpha 90.00
_cell_angle_beta 94.241(4)
_cell_angle_gamma 90.00
_cell_formula_units_Z 4
_cell_length_a 12.3308(12)
_cell_length_b 16.1714(13)
_cell_length_c 8.8646(8)
_cell_measurement_reflns_used 3678
_cell_measurement_temperature 200(2)
_cell_measurement_theta_max 24.61
_cell_measurement_theta_min 2.628
_cell_volume 1762.8(3)
_computing_molecular_graphics 'Ortep-3 for Windows (Farrugia, 1997)'
_computing_publication_material 'WinGX publication routines (Farrugia, 1999)'
_computing_structure_refinement 'SHELXL-97 (Sheldrick, 1997)'
_computing_structure_solution 'SHELXS-86 (Sheldrick, 1986)'
_diffrn_ambient_temperature 200(2)
_diffrn_measured_fraction_theta_full 0.995
_diffrn_measured_fraction_theta_max 0.995
_diffrn_measurement_device_type 'D8 Venture'
_diffrn_radiation_monochromator graphite
_diffrn_radiation_source 'fine-focus sealed tube'
_diffrn_radiation_type MoK\a
_diffrn_radiation_wavelength 0.71073
_diffrn_reflns_av_R_equivalents 0.1020
_diffrn_reflns_av_sigmaI/netI 0.0842
_diffrn_reflns_limit_h_max 14
_diffrn_reflns_limit_h_min -14
_diffrn_reflns_limit_k_max 19
_diffrn_reflns_limit_k_min -19
_diffrn_reflns_limit_l_max 10
_diffrn_reflns_limit_l_min -10
_diffrn_reflns_number 14290
_diffrn_reflns_theta_full 25.02
_diffrn_reflns_theta_max 25.02
_diffrn_reflns_theta_min 2.52
_exptl_absorpt_coefficient_mu 0.202
_exptl_absorpt_correction_T_max 0.9980
_exptl_absorpt_correction_T_min 0.8885
_exptl_absorpt_correction_type multi-scan
_exptl_absorpt_process_details SADABS
_exptl_crystal_colour colorless
_exptl_crystal_density_diffrn 1.305
_exptl_crystal_density_method 'not measured'
_exptl_crystal_description prism
_exptl_crystal_F_000 736
_exptl_crystal_size_max 0.60
_exptl_crystal_size_mid 0.03
_exptl_crystal_size_min 0.01
_refine_diff_density_max 0.399
_refine_diff_density_min -0.535
_refine_diff_density_rms 0.061
_refine_ls_extinction_method none
_refine_ls_goodness_of_fit_ref 1.035
_refine_ls_hydrogen_treatment constr
_refine_ls_matrix_type full
_refine_ls_number_parameters 222
_refine_ls_number_reflns 3096
_refine_ls_number_restraints 0
_refine_ls_restrained_S_all 1.035
_refine_ls_R_factor_all 0.1059
_refine_ls_R_factor_gt 0.0579
_refine_ls_shift/su_max 0.001
_refine_ls_shift/su_mean 0.000
_refine_ls_structure_factor_coef Fsqd
_refine_ls_weighting_details 'calc w=1/[\s^2^(Fo^2^)+(0.0527P)^2^+1.4791P] where P=(Fo^2^+2Fc^2^)/3'
_refine_ls_weighting_scheme calc
_refine_ls_wR_factor_gt 0.1300
_refine_ls_wR_factor_ref 0.1630
_reflns_number_gt 1955
_reflns_number_total 3096
_reflns_threshold_expression >2sigma(I)
_cod_data_source_file c8sc00232k2.cif
_cod_data_source_block d19315
_cod_depositor_comments 'Adding full bibliography for 1548943--1548948.cif.'
_cod_original_sg_symbol_H-M 'P 21/c'
_cod_database_code 1548945

loop_
_symmetry_equiv_pos_as_xyz
'x, y, z'
'-x, y+1/2, -z+1/2'
'-x, -y, -z'
'x, -y-1/2, z-1/2'

loop_
_atom_site_label
_atom_site_type_symbol
_atom_site_fract_x
_atom_site_fract_y
_atom_site_fract_z
_atom_site_U_iso_or_equiv
_atom_site_adp_type
_atom_site_occupancy
_atom_site_symmetry_multiplicity
_atom_site_calc_flag
_atom_site_refinement_flags
_atom_site_disorder_assembly
_atom_site_disorder_group
C1 C 0.1885(3) 0.4274(2) 0.6765(4) 0.0380(8) Uani 1 1 d . . .
C2 C 0.0816(3) 0.4008(3) 0.6610(5) 0.0613(12) Uani 1 1 d . . .
H2 H 0.0464 0.3923 0.5633 0.074 Uiso 1 1 calc R . .
C3 C 0.0269(3) 0.3866(3) 0.7879(5) 0.0659(13) Uani 1 1 d . . .
H3 H -0.0463 0.3679 0.7759 0.079 Uiso 1 1 calc R . .
C4 C 0.0740(3) 0.3985(2) 0.9314(5) 0.0472(10) Uani 1 1 d . . .
C5 C 0.0146(4) 0.3819(3) 1.0706(5) 0.0646(12) Uani 1 1 d . . .
H5A H -0.0634 0.3912 1.0478 0.097 Uiso 1 1 calc R . .
H5B H 0.0418 0.4192 1.1520 0.097 Uiso 1 1 calc R . .
H5C H 0.0268 0.3244 1.1026 0.097 Uiso 1 1 calc R . .
C6 C 0.1813(3) 0.4262(2) 0.9454(5) 0.0481(10) Uani 1 1 d . . .
H6 H 0.2160 0.4354 1.0433 0.058 Uiso 1 1 calc R . .
C7 C 0.2378(3) 0.4406(2) 0.8197(4) 0.0445(9) Uani 1 1 d . . .
H7 H 0.3108 0.4595 0.8314 0.053 Uiso 1 1 calc R . .
C8 C 0.2453(3) 0.2912(2) 0.3996(5) 0.0527(11) Uani 1 1 d . . .
H8A H 0.2003 0.3186 0.3187 0.079 Uiso 1 1 calc R . .
H8B H 0.1984 0.2662 0.4716 0.079 Uiso 1 1 calc R . .
H8C H 0.2894 0.2481 0.3561 0.079 Uiso 1 1 calc R . .
C9 C 0.4053(3) 0.3202(2) 0.5781(4) 0.0341(8) Uani 1 1 d . . .
C10 C 0.4864(3) 0.3697(2) 0.6487(4) 0.0361(8) Uani 1 1 d . . .
H10 H 0.4864 0.4278 0.6327 0.043 Uiso 1 1 calc R . .
C11 C 0.5671(3) 0.3327(2) 0.7427(4) 0.0353(8) Uani 1 1 d . . .
C12 C 0.6562(3) 0.3858(2) 0.8180(4) 0.0483(10) Uani 1 1 d . . .
H12A H 0.7254 0.3725 0.7761 0.072 Uiso 1 1 calc R . .
H12B H 0.6620 0.3751 0.9271 0.072 Uiso 1 1 calc R . .
H12C H 0.6389 0.4442 0.7997 0.072 Uiso 1 1 calc R . .
C13 C 0.5663(3) 0.2466(2) 0.7599(4) 0.0338(8) Uani 1 1 d . . .
C14 C 0.4857(3) 0.2017(2) 0.6770(4) 0.0363(8) Uani 1 1 d . . .
C15 C 0.4817(3) 0.1088(2) 0.6783(5) 0.0488(10) Uani 1 1 d . . .
H15A H 0.4329 0.0894 0.5934 0.073 Uiso 1 1 calc R . .
H15B H 0.4548 0.0898 0.7736 0.073 Uiso 1 1 calc R . .
H15C H 0.5548 0.0867 0.6686 0.073 Uiso 1 1 calc R . .
C16 C 0.6521(3) 0.2042(2) 0.8640(4) 0.0380(8) Uani 1 1 d . A .
H16A H 0.6641 0.2378 0.9572 0.046 Uiso 1 1 calc R . .
H16B H 0.6233 0.1499 0.8937 0.046 Uiso 1 1 calc R . .
C17 C 0.7599(3) 0.1905(2) 0.7999(4) 0.0445(9) Uani 1 1 d . . .
C18 C 0.8508(3) 0.1630(3) 0.9069(4) 0.0532(11) Uani 1 1 d . A .
H18A H 0.9064 0.1358 0.8507 0.080 Uiso 1 1 calc R . .
H18B H 0.8235 0.1239 0.9797 0.080 Uiso 1 1 calc R . .
H18C H 0.8828 0.2109 0.9611 0.080 Uiso 1 1 calc R . .
N1 N 0.3178(2) 0.35282(16) 0.4790(3) 0.0387(7) Uani 1 1 d . . .
N2 N 0.4050(2) 0.23843(16) 0.5904(3) 0.0362(7) Uani 1 1 d . . .
O1 O 0.34383(19) 0.50184(14) 0.5500(3) 0.0474(7) Uani 1 1 d . . .
O2 O 0.1829(2) 0.45732(15) 0.3883(3) 0.0531(7) Uani 1 1 d . . .
O3 O 0.7826(4) 0.2193(4) 0.6752(6) 0.0458(14) Uiso 0.50 1 d P A 1
O3' O 0.7613(4) 0.1832(3) 0.6601(6) 0.0417(13) Uiso 0.50 1 d P A 2
S1 S 0.25969(7) 0.44219(5) 0.51379(11) 0.0413(3) Uani 1 1 d . . .

loop_
_atom_site_aniso_label
_atom_site_aniso_U_11
_atom_site_aniso_U_22
_atom_site_aniso_U_33
_atom_site_aniso_U_23
_atom_site_aniso_U_13
_atom_site_aniso_U_12
C1 0.0305(18) 0.0371(19) 0.046(2) 0.0019(16) 0.0010(17) 0.0000(15)
C2 0.036(2) 0.096(3) 0.051(3) -0.006(2) -0.007(2) -0.017(2)
C3 0.036(2) 0.104(4) 0.058(3) -0.007(3) 0.001(2) -0.018(2)
C4 0.038(2) 0.049(2) 0.055(3) -0.0002(19) 0.007(2) -0.0004(17)
C5 0.054(3) 0.074(3) 0.067(3) 0.000(2) 0.017(2) -0.004(2)
C6 0.042(2) 0.057(2) 0.045(2) -0.0013(19) -0.0026(19) -0.0024(19)
C7 0.0306(19) 0.051(2) 0.051(2) -0.0020(19) -0.0032(18) -0.0040(16)
C8 0.049(2) 0.050(2) 0.057(3) -0.005(2) -0.012(2) -0.0038(18)
C9 0.0315(18) 0.0382(18) 0.033(2) 0.0018(15) 0.0062(16) -0.0001(15)
C10 0.0359(19) 0.0346(18) 0.038(2) 0.0004(16) 0.0052(17) -0.0027(15)
C11 0.0330(18) 0.0419(19) 0.032(2) -0.0013(15) 0.0083(16) -0.0010(15)
C12 0.048(2) 0.044(2) 0.051(2) -0.0007(18) -0.004(2) -0.0056(17)
C13 0.0338(18) 0.0383(18) 0.0303(19) 0.0019(15) 0.0090(16) 0.0009(15)
C14 0.0337(19) 0.0386(19) 0.037(2) 0.0011(16) 0.0056(16) -0.0014(15)
C15 0.051(2) 0.0346(19) 0.060(3) -0.0002(18) -0.002(2) 0.0021(16)
C16 0.039(2) 0.0408(19) 0.034(2) 0.0046(16) 0.0032(16) -0.0001(15)
C17 0.048(2) 0.053(2) 0.033(2) 0.0032(18) 0.0045(18) 0.0104(18)
C18 0.044(2) 0.065(3) 0.049(3) 0.008(2) -0.007(2) 0.0075(19)
N1 0.0397(17) 0.0318(15) 0.0435(18) 0.0008(13) -0.0051(14) -0.0013(12)
N2 0.0346(16) 0.0342(15) 0.0401(18) 0.0012(13) 0.0050(14) -0.0014(12)
O1 0.0403(14) 0.0348(12) 0.0662(18) 0.0044(12) -0.0009(13) -0.0073(11)
O2 0.0551(17) 0.0545(16) 0.0474(16) 0.0132(13) -0.0122(14) 0.0038(13)
S1 0.0384(5) 0.0363(5) 0.0486(6) 0.0066(4) -0.0013(4) -0.0007(4)

loop_
_atom_type_symbol
_atom_type_description
_atom_type_scat_dispersion_real
_atom_type_scat_dispersion_imag
_atom_type_scat_source
C C 0.0033 0.0016 'International Tables Vol C Tables 4.2.6.8 and 6.1.1.4'
H H 0.0000 0.0000 'International Tables Vol C Tables 4.2.6.8 and 6.1.1.4'
N N 0.0061 0.0033 'International Tables Vol C Tables 4.2.6.8 and 6.1.1.4'
O O 0.0106 0.0060 'International Tables Vol C Tables 4.2.6.8 and 6.1.1.4'
S S 0.1246 0.1234 'International Tables Vol C Tables 4.2.6.8 and 6.1.1.4'

loop_
_geom_angle_atom_site_label_1
_geom_angle_atom_site_label_2
_geom_angle_atom_site_label_3
_geom_angle
C7 C1 C2 119.3(4)
C7 C1 S1 121.3(3)
C2 C1 S1 119.4(3)
C3 C2 C1 119.5(4)
C3 C2 H2 120.2
C1 C2 H2 120.2
C4 C3 C2 122.4(4)
C4 C3 H3 118.8
C2 C3 H3 118.8
C3 C4 C6 117.5(4)
C3 C4 C5 122.5(4)
C6 C4 C5 120.0(4)
C4 C5 H5A 109.5
C4 C5 H5B 109.5
H5A C5 H5B 109.5
C4 C5 H5C 109.5
H5A C5 H5C 109.5
H5B C5 H5C 109.5
C7 C6 C4 121.0(4)
C7 C6 H6 119.5
C4 C6 H6 119.5
C6 C7 C1 120.2(3)
C6 C7 H7 119.9
C1 C7 H7 119.9
N1 C8 H8A 109.5
N1 C8 H8B 109.5
H8A C8 H8B 109.5
N1 C8 H8C 109.5
H8A C8 H8C 109.5
H8B C8 H8C 109.5
N2 C9 C10 122.8(3)
N2 C9 N1 114.1(3)
C10 C9 N1 123.0(3)
C11 C10 C9 118.8(3)
C11 C10 H10 120.6
C9 C10 H10 120.6
C10 C11 C13 119.0(3)
C10 C11 C12 119.1(3)
C13 C11 C12 121.8(3)
C11 C12 H12A 109.5
C11 C12 H12B 109.5
H12A C12 H12B 109.5
C11 C12 H12C 109.5
H12A C12 H12C 109.5
H12B C12 H12C 109.5
C14 C13 C11 118.0(3)
C14 C13 C16 121.6(3)
C11 C13 C16 120.4(3)
N2 C14 C13 122.5(3)
N2 C14 C15 114.9(3)
C13 C14 C15 122.6(3)
C14 C15 H15A 109.5
C14 C15 H15B 109.5
H15A C15 H15B 109.5
C14 C15 H15C 109.5
H15A C15 H15C 109.5
H15B C15 H15C 109.5
C17 C16 C13 115.7(3)
C17 C16 H16A 108.3
C13 C16 H16A 108.3
C17 C16 H16B 108.3
C13 C16 H16B 108.3
H16A C16 H16B 107.4
O3' C17 O3 30.2(3)
O3' C17 C18 122.8(4)
O3 C17 C18 118.0(4)
O3' C17 C16 117.9(4)
O3 C17 C16 122.9(4)
C18 C17 C16 116.8(3)
C17 C18 H18A 109.5
C17 C18 H18B 109.5
H18A C18 H18B 109.5
C17 C18 H18C 109.5
H18A C18 H18C 109.5
H18B C18 H18C 109.5
C9 N1 C8 116.3(3)
C9 N1 S1 121.4(2)
C8 N1 S1 115.0(2)
C9 N2 C14 118.6(3)
O2 S1 O1 119.06(15)
O2 S1 N1 106.02(15)
O1 S1 N1 108.27(15)
O2 S1 C1 108.63(17)
O1 S1 C1 107.72(16)
N1 S1 C1 106.50(16)

loop_
_geom_bond_atom_site_label_1
_geom_bond_atom_site_label_2
_geom_bond_distance
C1 C7 1.383(5)
C1 C2 1.384(5)
C1 S1 1.759(4)
C2 C3 1.373(6)
C2 H2 0.9500
C3 C4 1.372(5)
C3 H3 0.9500
C4 C6 1.394(5)
C4 C5 1.505(6)
C5 H5A 0.9800
C5 H5B 0.9800
C5 H5C 0.9800
C6 C7 1.377(5)
C6 H6 0.9500
C7 H7 0.9500
C8 N1 1.480(4)
C8 H8A 0.9800
C8 H8B 0.9800
C8 H8C 0.9800
C9 N2 1.327(4)
C9 C10 1.392(4)
C9 N1 1.441(4)
C10 C11 1.386(4)
C10 H10 0.9500
C11 C13 1.400(5)
C11 C12 1.510(5)
C12 H12A 0.9800
C12 H12B 0.9800
C12 H12C 0.9800
C13 C14 1.395(4)
C13 C16 1.515(4)
C14 N2 1.349(4)
C14 C15 1.503(5)
C15 H15A 0.9800
C15 H15B 0.9800
C15 H15C 0.9800
C16 C17 1.500(5)
C16 H16A 0.9900
C16 H16B 0.9900
C17 O3' 1.246(6)
C17 O3 1.250(6)
C17 C18 1.483(5)
C18 H18A 0.9800
C18 H18B 0.9800
C18 H18C 0.9800
N1 S1 1.652(3)
O1 S1 1.435(2)
O2 S1 1.427(2)
